data_7020647
loop_
_publ_author_name
'Liu, Tingzhi'
'Luo, Daibing'
'Xu, Dingguo'
'Zeng, Hongmei'
'Lin, Zhien'

_publ_section_title
;
 An open-framework rutile-type magnesium isonicotinate and its structural
 analogue with an anatase topology.
;
_journal_issue 2
_journal_name_full 'Dalton transactions (Cambridge, England : 2003)'
_journal_page_first 368
_journal_page_last 371
_journal_paper_doi 10.1039/c2dt31394d
_journal_volume 42
_journal_year 2013
_chemical_formula_sum 'C12 H8 Mg N2 O4'
_chemical_formula_weight 268.51
_chemical_name_systematic
;
?
;
_space_group_IT_number 15
_symmetry_cell_setting monoclinic
_symmetry_space_group_name_Hall '-C 2yc'
_symmetry_space_group_name_H-M 'C 1 2/c 1'
_atom_sites_solution_hydrogens geom
_atom_sites_solution_primary direct
_atom_sites_solution_secondary difmap
_audit_creation_method SHELXL-97
_cell_angle_alpha 90.00
_cell_angle_beta 112.133(7)
_cell_angle_gamma 90.00
_cell_formula_units_Z 4
_cell_length_a 13.9067(8)
_cell_length_b 10.4327(5)
_cell_length_c 8.4374(5)
_cell_measurement_reflns_used 1158
_cell_measurement_temperature 293(2)
_cell_measurement_theta_max 28.9574
_cell_measurement_theta_min 3.1561
_cell_volume 1133.93(12)
_computing_structure_refinement 'SHELXL-97 (Sheldrick, 1997)'
_computing_structure_solution 'SHELXS-97 (Sheldrick, 1990)'
_diffrn_ambient_temperature 293(2)
_diffrn_detector_area_resol_mean 16.0874
_diffrn_measured_fraction_theta_full 0.999
_diffrn_measured_fraction_theta_max 0.999
_diffrn_measurement_device_type 'Xcalibur, Eos'
_diffrn_measurement_method '\w scans'
_diffrn_radiation_monochromator graphite
_diffrn_radiation_source 'fine-focus sealed tube'
_diffrn_radiation_type MoK\a
_diffrn_radiation_wavelength 0.71073
_diffrn_reflns_av_R_equivalents 0.0184
_diffrn_reflns_av_sigmaI/netI 0.0241
_diffrn_reflns_limit_h_max 15
_diffrn_reflns_limit_h_min -16
_diffrn_reflns_limit_k_max 12
_diffrn_reflns_limit_k_min -12
_diffrn_reflns_limit_l_max 10
_diffrn_reflns_limit_l_min -10
_diffrn_reflns_number 2205
_diffrn_reflns_theta_full 24.99
_diffrn_reflns_theta_max 24.99
_diffrn_reflns_theta_min 3.16
_diffrn_standards_decay_% none
_diffrn_standards_interval_count none
_diffrn_standards_interval_time none
_diffrn_standards_number 2735
_exptl_absorpt_coefficient_mu 0.168
_exptl_absorpt_correction_T_max 1.00000
_exptl_absorpt_correction_T_min 0.89403
_exptl_absorpt_correction_type multi-scan
_exptl_crystal_colour colorless
_exptl_crystal_density_diffrn 1.573
_exptl_crystal_density_method 'not measured'
_exptl_crystal_description prism
_exptl_crystal_F_000 552
_exptl_crystal_size_max 0.20
_exptl_crystal_size_mid 0.16
_exptl_crystal_size_min 0.14
_refine_diff_density_max 0.404
_refine_diff_density_min -0.169
_refine_diff_density_rms 0.069
_refine_ls_extinction_coef 0.037(5)
_refine_ls_extinction_expression Fc^*^=kFc[1+0.001xFc^2^\l^3^/sin(2\q)]^-1/4^
_refine_ls_extinction_method SHELXL
_refine_ls_goodness_of_fit_ref 1.127
_refine_ls_hydrogen_treatment constr
_refine_ls_matrix_type full
_refine_ls_number_parameters 115
_refine_ls_number_reflns 998
_refine_ls_number_restraints 0
_refine_ls_restrained_S_all 1.127
_refine_ls_R_factor_all 0.0484
_refine_ls_R_factor_gt 0.0440
_refine_ls_shift/su_max 0.000
_refine_ls_shift/su_mean 0.000
_refine_ls_structure_factor_coef Fsqd
_refine_ls_weighting_details 'calc w=1/[\s^2^(Fo^2^)+(0.0746P)^2^+1.3846P] where P=(Fo^2^+2Fc^2^)/3'
_refine_ls_weighting_scheme calc
_refine_ls_wR_factor_gt 0.1293
_refine_ls_wR_factor_ref 0.1326
_reflns_number_gt 896
_reflns_number_total 998
_reflns_threshold_expression >2sigma(I)
_cod_data_source_file c2dt31394d.txt
_cod_data_source_block 2
_cod_original_cell_volume 1133.93(11)
_cod_original_sg_symbol_H-M C2/c
_cod_database_code 7020647

loop_
_symmetry_equiv_pos_as_xyz
'x, y, z'
'-x, y, -z+1/2'
'x+1/2, y+1/2, z'
'-x+1/2, y+1/2, -z+1/2'
'-x, -y, -z'
'x, -y, z-1/2'
'-x+1/2, -y+1/2, -z'
'x+1/2, -y+1/2, z-1/2'

loop_
_atom_site_label
_atom_site_type_symbol
_atom_site_fract_x
_atom_site_fract_y
_atom_site_fract_z
_atom_site_U_iso_or_equiv
_atom_site_adp_type
_atom_site_occupancy
_atom_site_symmetry_multiplicity
_atom_site_calc_flag
_atom_site_refinement_flags
Mg1 Mg 0.0000 0.88573(9) 0.2500 0.0188(4) Uani 1 2 d S
O1 O 0.41419(12) 0.51819(17) 0.3077(2) 0.0374(5) Uani 1 1 d .
O2 O 0.38637(11) 0.63613(14) 0.50554(18) 0.0245(5) Uani 1 1 d .
N1 N 0.09123(15) 0.7330(2) 0.1676(2) 0.0344(6) Uani 1 1 d .
C1 C 0.36044(15) 0.5885(2) 0.3587(3) 0.0214(5) Uani 1 1 d .
C2 C 0.25327(18) 0.6208(2) 0.2324(3) 0.0316(6) Uani 1 1 d .
C3 C 0.18683(17) 0.7013(2) 0.2707(3) 0.0270(6) Uani 1 1 d .
H1 H 0.2113 0.7372 0.3796 0.032 Uiso 1 1 calc R
C4 C 0.0708(6) 0.7108(8) -0.0044(9) 0.0489(19) Uani 0.50 1 d P
C4' C 0.0453(5) 0.6520(7) 0.0377(10) 0.0501(19) Uani 0.50 1 d P
C5 C 0.1356(6) 0.6386(9) -0.0594(8) 0.075(3) Uani 0.50 1 d P
C5' C 0.1002(6) 0.5571(9) -0.0071(10) 0.069(2) Uani 0.50 1 d P
C6 C 0.2311(6) 0.5989(8) 0.0565(9) 0.055(2) Uani 0.50 1 d P
C6' C 0.2046(6) 0.5367(7) 0.0940(10) 0.0473(18) Uani 0.50 1 d P

loop_
_atom_site_aniso_label
_atom_site_aniso_U_11
_atom_site_aniso_U_22
_atom_site_aniso_U_33
_atom_site_aniso_U_23
_atom_site_aniso_U_13
_atom_site_aniso_U_12
Mg1 0.0132(6) 0.0259(6) 0.0157(6) 0.000 0.0035(4) 0.000
O1 0.0287(9) 0.0498(11) 0.0294(10) -0.0068(8) 0.0059(7) 0.0172(8)
O2 0.0178(8) 0.0338(9) 0.0179(8) -0.0024(6) 0.0022(6) 0.0027(6)
N1 0.0251(11) 0.0449(12) 0.0244(10) -0.0085(9) -0.0007(8) 0.0122(9)
C1 0.0185(11) 0.0254(11) 0.0197(11) 0.0014(8) 0.0064(9) 0.0025(8)
C2 0.0263(13) 0.0403(14) 0.0220(12) -0.0057(9) 0.0019(10) 0.0124(10)
C3 0.0219(11) 0.0379(13) 0.0178(10) -0.0043(9) 0.0038(9) 0.0055(9)
C4 0.040(4) 0.074(5) 0.023(3) -0.005(3) 0.001(2) 0.029(4)
C4' 0.029(3) 0.063(5) 0.040(4) -0.021(4) -0.008(3) 0.017(3)
C5 0.062(5) 0.126(8) 0.017(3) -0.014(4) -0.008(3) 0.064(5)
C5' 0.045(4) 0.090(6) 0.043(4) -0.041(4) -0.017(3) 0.030(4)
C6 0.049(5) 0.085(6) 0.022(3) -0.008(4) 0.002(3) 0.043(4)
C6' 0.035(4) 0.059(5) 0.034(4) -0.019(3) -0.004(3) 0.018(3)

loop_
_atom_type_symbol
_atom_type_description
_atom_type_scat_dispersion_real
_atom_type_scat_dispersion_imag
_atom_type_scat_source
C C 0.0033 0.0016 'International Tables Vol C Tables 4.2.6.8 and 6.1.1.4'
H H 0.0000 0.0000 'International Tables Vol C Tables 4.2.6.8 and 6.1.1.4'
N N 0.0061 0.0033 'International Tables Vol C Tables 4.2.6.8 and 6.1.1.4'
O O 0.0106 0.0060 'International Tables Vol C Tables 4.2.6.8 and 6.1.1.4'
Mg Mg 0.0486 0.0363 'International Tables Vol C Tables 4.2.6.8 and 6.1.1.4'

loop_
_geom_angle_atom_site_label_1
_geom_angle_atom_site_label_2
_geom_angle_atom_site_label_3
_geom_angle
_geom_angle_site_symmetry_1
_geom_angle_site_symmetry_3
O1 Mg1 O1 92.71(11) 4 3_455
O1 Mg1 O2 97.69(6) 4 8_465
O1 Mg1 O2 90.98(6) 3_455 8_465
O1 Mg1 O2 90.98(6) 4 7_566
O1 Mg1 O2 97.69(6) 3_455 7_566
O2 Mg1 O2 167.44(9) 8_465 7_566
O1 Mg1 N1 176.61(6) 4 2
O1 Mg1 N1 87.56(8) 3_455 2
O2 Mg1 N1 85.67(6) 8_465 2
O2 Mg1 N1 85.64(6) 7_566 2
O1 Mg1 N1 87.56(8) 4 .
O1 Mg1 N1 176.61(6) 3_455 .
O2 Mg1 N1 85.64(6) 8_465 .
O2 Mg1 N1 85.67(6) 7_566 .
N1 Mg1 N1 92.37(12) 2 .
C1 O1 Mg1 171.66(17) . 3_545
C1 O2 Mg1 139.64(13) . 7_566
C3 N1 C4' 115.4(3) . .
C3 N1 C4 113.8(3) . .
C4' N1 C4 36.2(4) . .
C3 N1 Mg1 120.30(14) . .
C4' N1 Mg1 122.5(3) . .
C4 N1 Mg1 120.8(3) . .
O1 C1 O2 126.35(19) . .
O1 C1 C2 116.97(19) . .
O2 C1 C2 116.68(18) . .
C3 C2 C6' 114.8(3) . .
C3 C2 C6 116.4(3) . .
C6' C2 C6 35.5(4) . .
C3 C2 C1 122.9(2) . .
C6' C2 C1 118.9(3) . .
C6 C2 C1 118.1(3) . .
N1 C3 C2 126.5(2) . .
N1 C3 H1 116.8 . .
C2 C3 H1 116.8 . .
C4' C4 C5 100.0(11) . .
C4' C4 N1 68.7(7) . .
C5 C4 N1 122.6(5) . .
C4' C4 C5' 56.7(9) . .
C5 C4 C5' 43.4(5) . .
N1 C4 C5' 102.8(6) . .
C4 C4' N1 75.0(8) . .
C4 C4' C5' 92.5(11) . .
N1 C4' C5' 122.1(6) . .
C4 C4' C5 51.3(8) . .
N1 C4' C5 103.2(6) . .
C5' C4' C5 41.2(5) . .
C5' C5 C4 81.2(8) . .
C5' C5 C6 86.7(8) . .
C4 C5 C6 120.0(6) . .
C5' C5 C6' 55.7(6) . .
C4 C5 C6' 110.1(6) . .
C6 C5 C6' 31.0(4) . .
C5' C5 C4' 52.5(6) . .
C4 C5 C4' 28.7(4) . .
C6 C5 C4' 111.2(6) . .
C6' C5 C4' 89.6(6) . .
C5 C5' C4' 86.3(8) . .
C5 C5' C6' 81.3(7) . .
C4' C5' C6' 119.7(6) . .
C5 C5' C4 55.5(6) . .
C4' C5' C4 30.8(4) . .
C6' C5' C4 110.1(7) . .
C5 C5' C6 52.2(6) . .
C4' C5' C6 110.8(6) . .
C6' C5' C6 29.2(4) . .
C4 C5' C6 89.3(6) . .
C6' C6 C5 93.2(11) . .
C6' C6 C2 72.1(8) . .
C5 C6 C2 117.7(6) . .
C6' C6 C5' 52.1(9) . .
C5 C6 C5' 41.1(5) . .
C2 C6 C5' 98.7(6) . .
C6 C6' C5' 98.7(10) . .
C6 C6' C2 72.4(8) . .
C5' C6' C2 118.3(6) . .
C6 C6' C5 55.8(9) . .
C5' C6' C5 43.0(5) . .
C2 C6' C5 101.6(5) . .

loop_
_geom_bond_atom_site_label_1
_geom_bond_atom_site_label_2
_geom_bond_distance
_geom_bond_site_symmetry_2
Mg1 O1 2.0021(17) 4
Mg1 O1 2.0021(17) 3_455
Mg1 O2 2.0851(14) 8_465
Mg1 O2 2.0851(14) 7_566
Mg1 N1 2.301(2) 2
Mg1 N1 2.301(2) .
O1 C1 1.235(3) .
O1 Mg1 2.0021(17) 3_545
O2 C1 1.255(2) .
O2 Mg1 2.0851(14) 7_566
N1 C3 1.327(3) .
N1 C4' 1.340(7) .
N1 C4 1.389(7) .
C1 C2 1.508(3) .
C2 C3 1.374(3) .
C2 C6' 1.413(7) .
C2 C6 1.416(7) .
C3 H1 0.9300 .
C4 C4' 0.850(9) .
C4 C5 1.382(10) .
C4 C5' 1.657(12) .
C4' C5' 1.387(10) .
C4' C5 1.744(12) .
C5 C5' 1.152(12) .
C5 C6 1.383(10) .
C5 C6' 1.670(10) .
C5' C6' 1.396(10) .
C5' C6 1.749(12) .
C6 C6' 0.862(9) .
